data_4075316
loop_
_publ_author_name
'Burling, Suzanne'
'Douglas, Susie'
'Mahon, Mary F.'
'Nama, Devendrababu'
'Pregosin, Paul S.'
'Whittlesey, Michael K.'

_publ_section_title
;
 Cationic Tris N-Heterocyclic Carbene Rhodium Carbonyl Complexes:&#x00A0;
 Molecular Structures and Solution NMR Studies
;
_journal_issue 10
_journal_name_full Organometallics
_journal_page_first 2642
_journal_paper_doi 10.1021/om060202p
_journal_volume 25
_journal_year 2006
_chemical_formula_sum 'C34 H60 F6 N6 O P Rh'
_chemical_formula_weight 816.76
_chemical_name_systematic
;
 ?
;
_space_group_IT_number 2
_symmetry_cell_setting monoclinic
_symmetry_space_group_name_Hall '-P 1'
_symmetry_space_group_name_H-M 'P -1'
_atom_sites_solution_hydrogens geom
_atom_sites_solution_primary direct
_atom_sites_solution_secondary difmap
_audit_creation_method SHELXL-97
_cell_angle_alpha 80.367(1)
_cell_angle_beta 76.200(1)
_cell_angle_gamma 80.032(1)
_cell_formula_units_Z 2
_cell_length_a 9.9830(1)
_cell_length_b 12.7140(1)
_cell_length_c 16.4590(1)
_cell_measurement_reflns_used 60945
_cell_measurement_temperature 150(2)
_cell_measurement_theta_max 30.999
_cell_measurement_theta_min 1.018
_cell_volume 1980.69(3)
_computing_cell_refinement 'HKL Scalepack (Otwinowski & Minor 1997)'
_computing_data_reduction 'Denzo and Scalepack (otwinowski & Minor, 1997'
_computing_molecular_graphics 'ORTEX (P.McArdle, 1995)'
_computing_publication_material 'SHELXL-97/2 (Sheldrick,1997)'
_computing_structure_refinement 'SHELXL-97 (Sheldrick, 1997)'
_computing_structure_solution 'SHELXS-97 (Sheldrick, 1990)'
_diffrn_ambient_temperature 150(2)
_diffrn_measured_fraction_theta_full 0.980
_diffrn_measured_fraction_theta_max 0.980
_diffrn_measurement_device_type KappaCCD
_diffrn_measurement_method KappaCCD
_diffrn_radiation_monochromator graphite
_diffrn_radiation_source 'fine-focus sealed tube'
_diffrn_radiation_type MoK\a
_diffrn_radiation_wavelength 0.71073
_diffrn_reflns_av_R_equivalents 0.0399
_diffrn_reflns_av_sigmaI/netI 0.0322
_diffrn_reflns_limit_h_max 14
_diffrn_reflns_limit_h_min -14
_diffrn_reflns_limit_k_max 18
_diffrn_reflns_limit_k_min -18
_diffrn_reflns_limit_l_max 23
_diffrn_reflns_limit_l_min -22
_diffrn_reflns_number 40529
_diffrn_reflns_theta_full 30.91
_diffrn_reflns_theta_max 30.91
_diffrn_reflns_theta_min 3.56
_exptl_absorpt_coefficient_mu 0.534
_exptl_absorpt_correction_T_max 0.82
_exptl_absorpt_correction_T_min 0.70
_exptl_absorpt_correction_type multi-scan
_exptl_absorpt_process_details
;
 ?
;
_exptl_crystal_colour Pale-yellow
_exptl_crystal_density_diffrn 1.369
_exptl_crystal_density_method 'not measured'
_exptl_crystal_description Block
_exptl_crystal_F_000 856
_exptl_crystal_size_max 0.45
_exptl_crystal_size_mid 0.40
_exptl_crystal_size_min 0.40
_refine_diff_density_max 0.864
_refine_diff_density_min -0.846
_refine_diff_density_rms 0.092
_refine_ls_extinction_coef 0.0003(6)
_refine_ls_extinction_expression Fc^*^=kFc[1+0.001xFc^2^\l^3^/sin(2\q)]^-1/4^
_refine_ls_extinction_method SHELXL
_refine_ls_goodness_of_fit_ref 1.046
_refine_ls_hydrogen_treatment constr
_refine_ls_matrix_type full
_refine_ls_number_parameters 461
_refine_ls_number_reflns 12310
_refine_ls_number_restraints 0
_refine_ls_restrained_S_all 1.046
_refine_ls_R_factor_all 0.0361
_refine_ls_R_factor_gt 0.0306
_refine_ls_shift/su_max 0.001
_refine_ls_shift/su_mean 0.000
_refine_ls_structure_factor_coef Fsqd
_refine_ls_weighting_details 'calc w=1/[\s^2^(Fo^2^)+(0.0361P)^2^+1.0142P] where P=(Fo^2^+2Fc^2^)/3'
_refine_ls_weighting_scheme calc
_refine_ls_wR_factor_gt 0.0743
_refine_ls_wR_factor_ref 0.0774
_reflns_number_gt 11164
_reflns_number_total 12310
_reflns_threshold_expression >2sigma(I)
_cod_data_source_file om060202psi20060324_021117.cif
_cod_data_source_block c:\x-ray\helix\k05mkw6\maxus\k05mkw6
_cod_depositor_comments
;
The following automatic conversions were performed:

'_symmetry_cell_setting' value 'Monoclinic' changed to 'monoclinic'
according to /home/saulius/struct/CIF-dictionaries/cif_core.dic
dictionary named 'cif_core.dic' version 2.4.1 from
2010-06-29.

'_exptl_absorpt_correction_type' value 'Multi-Scan'
changed to 'multi-scan' according to
/home/saulius/struct/CIF-dictionaries/cif_core.dic dictionary named
'cif_core.dic' version 2.4.1 from 2010-06-29.

Automatic conversion script
Id: cif_fix_values 1715 2011-07-08 13:25:40Z adriana 
;
_cod_original_sg_symbol_H-M P-1
_cod_database_code 4075316

loop_
_symmetry_equiv_pos_as_xyz
'x, y, z'
'-x, -y, -z'

loop_
_atom_site_label
_atom_site_type_symbol
_atom_site_fract_x
_atom_site_fract_y
_atom_site_fract_z
_atom_site_U_iso_or_equiv
_atom_site_adp_type
_atom_site_occupancy
_atom_site_symmetry_multiplicity
_atom_site_calc_flag
_atom_site_refinement_flags
Rh1 Rh 0.290366(10) 0.195139(8) 0.814575(6) 0.01702(4) Uani 1 1 d .
P1 P 0.81106(6) -0.26296(3) 0.66370(3) 0.03526(10) Uani 1 1 d .
F1 F 0.83501(16) -0.17149(10) 0.58513(8) 0.0528(3) Uani 1 1 d .
F2 F 0.97176(17) -0.27760(14) 0.66402(13) 0.0781(5) Uani 1 1 d .
F3 F 0.7837(2) -0.35384(10) 0.74299(9) 0.0735(5) Uani 1 1 d .
F4 F 0.65069(16) -0.24820(15) 0.66130(13) 0.0817(5) Uani 1 1 d .
F5 F 0.84543(17) -0.35397(10) 0.60317(9) 0.0617(4) Uani 1 1 d .
F6 F 0.7813(2) -0.17360(11) 0.72529(8) 0.0710(5) Uani 1 1 d .
O1 O 0.08056(15) 0.10103(13) 0.95637(8) 0.0445(3) Uani 1 1 d .
N1 N 0.46693(13) 0.37199(10) 0.69965(8) 0.0220(2) Uani 1 1 d .
N2 N 0.49423(12) 0.23353(10) 0.63494(7) 0.0205(2) Uani 1 1 d .
N3 N 0.15725(12) 0.07007(11) 0.71391(8) 0.0231(2) Uani 1 1 d .
N4 N 0.09901(12) 0.24138(11) 0.68762(8) 0.0244(2) Uani 1 1 d .
N5 N 0.36620(13) 0.27712(10) 0.96438(8) 0.0224(2) Uani 1 1 d .
N6 N 0.53723(12) 0.17100(10) 0.90110(8) 0.0206(2) Uani 1 1 d .
C1 C 0.16310(16) 0.13575(13) 0.90267(9) 0.0253(3) Uani 1 1 d .
C2 C 0.42855(14) 0.27166(11) 0.70915(8) 0.0191(2) Uani 1 1 d .
C3 C 0.55550(16) 0.39489(12) 0.62119(10) 0.0259(3) Uani 1 1 d .
C4 C 0.57179(15) 0.30820(13) 0.58034(9) 0.0249(3) Uani 1 1 d .
C5 C 0.42279(17) 0.44135(11) 0.76735(10) 0.0266(3) Uani 1 1 d .
H5 H 0.3549 0.4042 0.8132 0.032 Uiso 1 1 calc R
C6 C 0.5448(2) 0.44929(15) 0.80533(12) 0.0364(4) Uani 1 1 d .
H6A H 0.5951 0.3771 0.8173 0.055 Uiso 1 1 calc R
H6B H 0.5101 0.4814 0.8579 0.055 Uiso 1 1 calc R
H6C H 0.6078 0.4945 0.7653 0.055 Uiso 1 1 calc R
C7 C 0.3453(2) 0.55128(14) 0.73953(14) 0.0470(5) Uani 1 1 d .
H7A H 0.4117 0.5958 0.7019 0.070 Uiso 1 1 calc R
H7B H 0.2992 0.5870 0.7893 0.070 Uiso 1 1 calc R
H7C H 0.2754 0.5414 0.7096 0.070 Uiso 1 1 calc R
C8 C 0.6213(2) 0.49556(14) 0.59078(12) 0.0377(4) Uani 1 1 d .
H8A H 0.7064 0.4807 0.5478 0.057 Uiso 1 1 calc R
H8B H 0.6444 0.5205 0.6383 0.057 Uiso 1 1 calc R
H8C H 0.5561 0.5514 0.5663 0.057 Uiso 1 1 calc R
C9 C 0.65282(18) 0.29433(16) 0.49278(10) 0.0336(4) Uani 1 1 d .
H9A H 0.6993 0.3578 0.4685 0.050 Uiso 1 1 calc R
H9B H 0.5894 0.2859 0.4578 0.050 Uiso 1 1 calc R
H9C H 0.7228 0.2301 0.4947 0.050 Uiso 1 1 calc R
C10 C 0.48288(15) 0.12536(12) 0.61797(9) 0.0237(3) Uani 1 1 d .
H10 H 0.4213 0.0917 0.6694 0.028 Uiso 1 1 calc R
C11 C 0.62280(17) 0.05224(15) 0.60643(12) 0.0344(4) Uani 1 1 d .
H11A H 0.6820 0.0758 0.5520 0.052 Uiso 1 1 calc R
H11B H 0.6075 -0.0222 0.6078 0.052 Uiso 1 1 calc R
H11C H 0.6686 0.0562 0.6521 0.052 Uiso 1 1 calc R
C12 C 0.41011(17) 0.13246(16) 0.54531(11) 0.0333(3) Uani 1 1 d .
H12A H 0.3269 0.1865 0.5529 0.050 Uiso 1 1 calc R
H12B H 0.3830 0.0622 0.5445 0.050 Uiso 1 1 calc R
H12C H 0.4736 0.1532 0.4918 0.050 Uiso 1 1 calc R
C13 C 0.17425(14) 0.16604(12) 0.73373(9) 0.0205(2) Uani 1 1 d .
C14 C 0.07287(15) 0.08585(14) 0.65490(10) 0.0278(3) Uani 1 1 d .
C15 C 0.03627(15) 0.19309(15) 0.63875(10) 0.0293(3) Uani 1 1 d .
C16 C 0.21009(16) -0.03430(13) 0.75845(10) 0.0277(3) Uani 1 1 d .
H16 H 0.2709 -0.0180 0.7937 0.033 Uiso 1 1 calc R
C17 C 0.3003(2) -0.11272(15) 0.69977(14) 0.0416(4) Uani 1 1 d .
H17A H 0.2407 -0.1446 0.6740 0.062 Uiso 1 1 calc R
H17B H 0.3528 -0.1699 0.7322 0.062 Uiso 1 1 calc R
H17C H 0.3654 -0.0740 0.6555 0.062 Uiso 1 1 calc R
C18 C 0.0906(2) -0.08566(16) 0.81925(12) 0.0379(4) Uani 1 1 d .
H18A H 0.0378 -0.0347 0.8578 0.057 Uiso 1 1 calc R
H18B H 0.1284 -0.1511 0.8518 0.057 Uiso 1 1 calc R
H18C H 0.0290 -0.1042 0.7871 0.057 Uiso 1 1 calc R
C19 C 0.03821(19) -0.00169(18) 0.61604(12) 0.0405(4) Uani 1 1 d .
H19A H -0.0349 0.0280 0.5847 0.061 Uiso 1 1 calc R
H19B H 0.0054 -0.0587 0.6606 0.061 Uiso 1 1 calc R
H19C H 0.1216 -0.0316 0.5774 0.061 Uiso 1 1 calc R
C20 C -0.05467(19) 0.25192(19) 0.58053(12) 0.0426(5) Uani 1 1 d .
H20A H -0.0885 0.1998 0.5554 0.064 Uiso 1 1 calc R
H20B H -0.0009 0.2987 0.5357 0.064 Uiso 1 1 calc R
H20C H -0.1341 0.2958 0.6123 0.064 Uiso 1 1 calc R
C21 C 0.08346(17) 0.35641(13) 0.69656(11) 0.0314(3) Uani 1 1 d .
H21 H 0.1460 0.3619 0.7345 0.038 Uiso 1 1 calc R
C22 C 0.1349(3) 0.42524(18) 0.61366(14) 0.0511(5) Uani 1 1 d .
H22A H 0.2324 0.3984 0.5905 0.077 Uiso 1 1 calc R
H22B H 0.1273 0.5002 0.6235 0.077 Uiso 1 1 calc R
H22C H 0.0780 0.4215 0.5735 0.077 Uiso 1 1 calc R
C23 C -0.0631(2) 0.39566(18) 0.74212(18) 0.0548(6) Uani 1 1 d .
H23A H -0.1292 0.3911 0.7078 0.082 Uiso 1 1 calc R
H23B H -0.0687 0.4706 0.7513 0.082 Uiso 1 1 calc R
H23C H -0.0859 0.3506 0.7966 0.082 Uiso 1 1 calc R
C24 C 0.40545(14) 0.21789(10) 0.89848(8) 0.0184(2) Uani 1 1 d .
C25 C 0.47337(17) 0.26681(13) 1.00739(10) 0.0287(3) Uani 1 1 d .
C26 C 0.58125(16) 0.20072(13) 0.96751(10) 0.0278(3) Uani 1 1 d .
C27 C 0.22514(16) 0.33884(12) 0.98612(10) 0.0271(3) Uani 1 1 d .
H27 H 0.1773 0.3353 0.9399 0.033 Uiso 1 1 calc R
C28 C 0.2267(2) 0.45808(14) 0.98883(13) 0.0409(4) Uani 1 1 d .
H28A H 0.2566 0.4663 1.0397 0.061 Uiso 1 1 calc R
H28B H 0.1329 0.4975 0.9898 0.061 Uiso 1 1 calc R
H28C H 0.2915 0.4870 0.9387 0.061 Uiso 1 1 calc R
C29 C 0.13875(19) 0.28674(15) 1.06741(11) 0.0364(4) Uani 1 1 d .
H29A H 0.1402 0.2104 1.0637 0.055 Uiso 1 1 calc R
H29B H 0.0425 0.3231 1.0756 0.055 Uiso 1 1 calc R
H29C H 0.1780 0.2932 1.1152 0.055 Uiso 1 1 calc R
C30 C 0.4670(2) 0.3189(2) 1.08335(14) 0.0524(6) Uani 1 1 d .
H30A H 0.5493 0.2896 1.1068 0.079 Uiso 1 1 calc R
H30B H 0.3827 0.3043 1.1258 0.079 Uiso 1 1 calc R
H30C H 0.4647 0.3968 1.0672 0.079 Uiso 1 1 calc R
C31 C 0.7210(2) 0.1646(2) 0.98880(15) 0.0486(5) Uani 1 1 d .
H31A H 0.7216 0.1896 1.0419 0.073 Uiso 1 1 calc R
H31B H 0.7927 0.1948 0.9435 0.073 Uiso 1 1 calc R
H31C H 0.7402 0.0858 0.9949 0.073 Uiso 1 1 calc R
C32 C 0.61422(15) 0.09453(12) 0.84248(9) 0.0227(3) Uani 1 1 d .
H32 H 0.5523 0.0910 0.8036 0.027 Uiso 1 1 calc R
C33 C 0.74613(19) 0.13419(19) 0.78732(13) 0.0432(4) Uani 1 1 d .
H33A H 0.7222 0.2054 0.7568 0.065 Uiso 1 1 calc R
H33B H 0.7909 0.0836 0.7468 0.065 Uiso 1 1 calc R
H33C H 0.8102 0.1391 0.8229 0.065 Uiso 1 1 calc R
C34 C 0.6411(3) -0.01811(15) 0.88786(13) 0.0516(6) Uani 1 1 d .
H34A H 0.7066 -0.0196 0.9240 0.077 Uiso 1 1 calc R
H34B H 0.6809 -0.0683 0.8464 0.077 Uiso 1 1 calc R
H34C H 0.5533 -0.0394 0.9226 0.077 Uiso 1 1 calc R

loop_
_atom_site_aniso_label
_atom_site_aniso_U_11
_atom_site_aniso_U_22
_atom_site_aniso_U_33
_atom_site_aniso_U_23
_atom_site_aniso_U_13
_atom_site_aniso_U_12
Rh1 0.01571(5) 0.01924(6) 0.01600(6) -0.00205(3) -0.00180(4) -0.00467(3)
P1 0.0503(3) 0.02398(19) 0.0294(2) -0.00707(16) -0.00173(19) -0.00574(18)
F1 0.0764(9) 0.0374(6) 0.0372(6) 0.0014(5) -0.0032(6) -0.0067(6)
F2 0.0608(9) 0.0654(10) 0.1154(15) -0.0120(9) -0.0372(10) -0.0028(8)
F3 0.1229(14) 0.0329(6) 0.0437(7) 0.0034(5) 0.0103(8) -0.0018(7)
F4 0.0461(8) 0.0875(12) 0.1031(14) -0.0079(10) -0.0023(8) -0.0101(8)
F5 0.0868(10) 0.0434(7) 0.0533(8) -0.0266(6) 0.0137(7) -0.0255(7)
F6 0.1327(15) 0.0370(6) 0.0391(7) -0.0184(5) -0.0061(8) -0.0049(8)
O1 0.0439(7) 0.0609(9) 0.0293(6) -0.0015(6) 0.0045(5) -0.0299(7)
N1 0.0217(5) 0.0205(5) 0.0217(6) -0.0006(4) -0.0011(4) -0.0045(4)
N2 0.0179(5) 0.0264(6) 0.0174(5) -0.0033(4) -0.0027(4) -0.0044(4)
N3 0.0177(5) 0.0319(6) 0.0212(6) -0.0059(5) -0.0031(4) -0.0068(4)
N4 0.0181(5) 0.0335(6) 0.0196(6) 0.0011(5) -0.0024(4) -0.0047(5)
N5 0.0232(6) 0.0225(5) 0.0220(6) -0.0078(4) -0.0026(4) -0.0033(4)
N6 0.0194(5) 0.0232(5) 0.0203(5) -0.0051(4) -0.0038(4) -0.0043(4)
C1 0.0244(7) 0.0315(7) 0.0216(7) -0.0031(5) -0.0048(5) -0.0095(6)
C2 0.0177(6) 0.0212(6) 0.0183(6) -0.0017(5) -0.0033(5) -0.0037(5)
C3 0.0232(6) 0.0275(7) 0.0233(7) 0.0050(5) -0.0014(5) -0.0062(5)
C4 0.0196(6) 0.0342(7) 0.0186(6) 0.0023(5) -0.0021(5) -0.0059(5)
C5 0.0312(7) 0.0175(6) 0.0283(7) -0.0046(5) 0.0015(6) -0.0053(5)
C6 0.0405(9) 0.0351(8) 0.0370(9) -0.0126(7) -0.0017(7) -0.0161(7)
C7 0.0571(12) 0.0222(8) 0.0521(12) -0.0028(7) -0.0016(10) 0.0044(8)
C8 0.0400(9) 0.0284(8) 0.0368(9) 0.0075(7) 0.0028(7) -0.0103(7)
C9 0.0281(8) 0.0505(10) 0.0188(7) 0.0000(6) 0.0000(6) -0.0077(7)
C10 0.0203(6) 0.0309(7) 0.0219(7) -0.0101(5) -0.0021(5) -0.0056(5)
C11 0.0249(7) 0.0395(9) 0.0412(9) -0.0188(7) -0.0066(7) 0.0014(6)
C12 0.0273(7) 0.0509(10) 0.0261(8) -0.0141(7) -0.0055(6) -0.0093(7)
C13 0.0159(5) 0.0276(6) 0.0176(6) -0.0023(5) -0.0015(5) -0.0056(5)
C14 0.0175(6) 0.0471(9) 0.0216(7) -0.0080(6) -0.0031(5) -0.0099(6)
C15 0.0164(6) 0.0515(10) 0.0199(7) -0.0019(6) -0.0032(5) -0.0077(6)
C16 0.0270(7) 0.0275(7) 0.0315(8) -0.0063(6) -0.0075(6) -0.0075(6)
C17 0.0409(10) 0.0316(8) 0.0536(12) -0.0160(8) -0.0055(8) -0.0050(7)
C18 0.0426(10) 0.0388(9) 0.0353(9) 0.0001(7) -0.0079(7) -0.0191(8)
C19 0.0310(8) 0.0645(12) 0.0343(9) -0.0212(8) -0.0072(7) -0.0149(8)
C20 0.0261(8) 0.0712(13) 0.0295(8) 0.0047(8) -0.0118(7) -0.0065(8)
C21 0.0264(7) 0.0292(7) 0.0336(8) 0.0051(6) -0.0033(6) -0.0039(6)
C22 0.0568(13) 0.0472(11) 0.0432(11) 0.0196(9) -0.0102(9) -0.0164(10)
C23 0.0334(10) 0.0401(10) 0.0780(17) -0.0072(10) 0.0057(10) 0.0046(8)
C24 0.0182(6) 0.0189(6) 0.0175(6) -0.0024(4) -0.0012(4) -0.0052(4)
C25 0.0306(7) 0.0333(8) 0.0270(7) -0.0109(6) -0.0083(6) -0.0077(6)
C26 0.0265(7) 0.0345(8) 0.0267(7) -0.0088(6) -0.0096(6) -0.0063(6)
C27 0.0261(7) 0.0250(7) 0.0277(7) -0.0077(6) -0.0002(6) -0.0005(5)
C28 0.0428(10) 0.0276(8) 0.0471(11) -0.0152(7) 0.0049(8) -0.0015(7)
C29 0.0333(8) 0.0387(9) 0.0316(8) -0.0069(7) 0.0052(7) -0.0042(7)
C30 0.0523(12) 0.0697(14) 0.0482(12) -0.0386(11) -0.0187(10) -0.0033(10)
C31 0.0352(9) 0.0686(14) 0.0518(12) -0.0243(10) -0.0243(9) 0.0031(9)
C32 0.0196(6) 0.0260(6) 0.0211(6) -0.0057(5) -0.0013(5) -0.0013(5)
C33 0.0261(8) 0.0660(13) 0.0378(10) -0.0175(9) 0.0061(7) -0.0153(8)
C34 0.0827(16) 0.0270(8) 0.0337(10) -0.0059(7) -0.0017(10) 0.0100(9)

loop_
_atom_type_symbol
_atom_type_description
_atom_type_scat_dispersion_real
_atom_type_scat_dispersion_imag
_atom_type_scat_source
C C 0.0033 0.0016 'International Tables Vol C Tables 4.2.6.8 and 6.1.1.4'
H H 0.0000 0.0000 'International Tables Vol C Tables 4.2.6.8 and 6.1.1.4'
O O 0.0106 0.0060 'International Tables Vol C Tables 4.2.6.8 and 6.1.1.4'
N N 0.0061 0.0033 'International Tables Vol C Tables 4.2.6.8 and 6.1.1.4'
F F 0.0171 0.0103 'International Tables Vol C Tables 4.2.6.8 and 6.1.1.4'
P P 0.1023 0.0942 'International Tables Vol C Tables 4.2.6.8 and 6.1.1.4'
Rh Rh -1.1178 0.9187 'International Tables Vol C Tables 4.2.6.8 and 6.1.1.4'

loop_
_geom_angle_atom_site_label_1
_geom_angle_atom_site_label_2
_geom_angle_atom_site_label_3
_geom_angle
C1 Rh1 C13 87.95(6)
C1 Rh1 C24 90.23(6)
C13 Rh1 C24 177.56(5)
C1 Rh1 C2 176.38(6)
C13 Rh1 C2 90.01(5)
C24 Rh1 C2 91.90(5)
F2 P1 F4 178.80(11)
F2 P1 F1 89.49(9)
F4 P1 F1 89.65(9)
F2 P1 F6 90.02(10)
F4 P1 F6 90.81(11)
F1 P1 F6 89.38(7)
F2 P1 F5 88.24(9)
F4 P1 F5 90.94(10)
F1 P1 F5 91.37(7)
F6 P1 F5 178.10(10)
F2 P1 F3 91.60(10)
F4 P1 F3 89.27(11)
F1 P1 F3 178.84(9)
F6 P1 F3 90.21(8)
F5 P1 F3 89.08(8)
C2 N1 C3 111.23(12)
C2 N1 C5 122.24(12)
C3 N1 C5 126.47(12)
C2 N2 C4 111.59(12)
C2 N2 C10 122.41(12)
C4 N2 C10 125.99(12)
C13 N3 C14 110.87(13)
C13 N3 C16 122.04(12)
C14 N3 C16 126.74(13)
C13 N4 C15 110.87(13)
C13 N4 C21 121.07(13)
C15 N4 C21 127.93(14)
C24 N5 C25 110.74(12)
C24 N5 C27 122.36(12)
C25 N5 C27 126.86(13)
C24 N6 C26 111.10(12)
C24 N6 C32 121.52(12)
C26 N6 C32 127.29(12)
O1 C1 Rh1 177.73(16)
N2 C2 N1 103.87(11)
N2 C2 Rh1 128.24(10)
N1 C2 Rh1 127.85(10)
C4 C3 N1 106.75(13)
C4 C3 C8 127.55(15)
N1 C3 C8 125.68(15)
C3 C4 N2 106.56(13)
C3 C4 C9 127.63(14)
N2 C4 C9 125.79(15)
N1 C5 C6 110.81(13)
N1 C5 C7 112.80(14)
C6 C5 C7 113.19(15)
N2 C10 C12 111.24(13)
N2 C10 C11 112.36(12)
C12 C10 C11 113.15(13)
N4 C13 N3 104.80(12)
N4 C13 Rh1 126.29(11)
N3 C13 Rh1 128.90(10)
C15 C14 N3 106.49(14)
C15 C14 C19 128.29(15)
N3 C14 C19 125.16(16)
C14 C15 N4 106.97(13)
C14 C15 C20 127.70(17)
N4 C15 C20 125.33(17)
N3 C16 C18 110.73(13)
N3 C16 C17 114.00(14)
C18 C16 C17 111.57(14)
N4 C21 C23 111.01(14)
N4 C21 C22 112.65(16)
C23 C21 C22 114.34(17)
N6 C24 N5 104.78(11)
N6 C24 Rh1 126.03(10)
N5 C24 Rh1 129.12(10)
C26 C25 N5 106.84(13)
C26 C25 C30 127.51(16)
N5 C25 C30 125.64(16)
C25 C26 N6 106.54(13)
C25 C26 C31 127.87(15)
N6 C26 C31 125.60(15)
N5 C27 C29 111.57(13)
N5 C27 C28 113.41(14)
C29 C27 C28 111.56(14)
N6 C32 C34 111.81(13)
N6 C32 C33 112.00(13)
C34 C32 C33 112.81(16)

loop_
_geom_bond_atom_site_label_1
_geom_bond_atom_site_label_2
_geom_bond_distance
Rh1 C1 1.8367(15)
Rh1 C13 2.0738(14)
Rh1 C24 2.0775(13)
Rh1 C2 2.1490(13)
P1 F2 1.5839(17)
P1 F4 1.5886(17)
P1 F1 1.5897(12)
P1 F6 1.5912(13)
P1 F5 1.5920(12)
P1 F3 1.5960(13)
O1 C1 1.1415(19)
N1 C2 1.3682(17)
N1 C3 1.3974(18)
N1 C5 1.4743(19)
N2 C2 1.3649(18)
N2 C4 1.3948(18)
N2 C10 1.4764(19)
N3 C13 1.3620(19)
N3 C14 1.3999(19)
N3 C16 1.481(2)
N4 C13 1.3554(18)
N4 C15 1.398(2)
N4 C21 1.472(2)
N5 C24 1.3658(17)
N5 C25 1.395(2)
N5 C27 1.4825(19)
N6 C24 1.3546(17)
N6 C26 1.3983(19)
N6 C32 1.4725(18)
C3 C4 1.352(2)
C3 C8 1.497(2)
C4 C9 1.497(2)
C5 C6 1.520(2)
C5 C7 1.530(2)
C10 C12 1.524(2)
C10 C11 1.528(2)
C14 C15 1.348(3)
C14 C19 1.498(2)
C15 C20 1.497(2)
C16 C18 1.527(2)
C16 C17 1.528(2)
C21 C23 1.517(3)
C21 C22 1.521(2)
C25 C26 1.353(2)
C25 C30 1.493(2)
C26 C31 1.496(2)
C27 C29 1.524(2)
C27 C28 1.527(2)
C32 C34 1.512(2)
C32 C33 1.523(2)
